data_7202108
loop_
_publ_author_name
'Klap\"otke, Thomas M.'
'Stierstorfer, J\"org'

_publ_section_title
;
 Triaminoguanidinium dinitramide---calculations, synthesis and
 characterization of a promising energetic compound
;
_journal_issue 29
_journal_name_full 'Physical Chemistry Chemical Physics'
_journal_page_first 4340
_journal_page_last 4346
_journal_paper_doi 10.1039/b804504f
_journal_volume 10
_journal_year 2008
_chemical_formula_moiety 'C H9 N6, N3 O4'
_chemical_formula_sum 'C H9 N9 O4'
_chemical_formula_weight 211.17
_chemical_name_common 'triaminoguanidinium dinitramide'
_chemical_name_systematic 'triaminoguanidinium dinitramide'
_space_group_IT_number 61
_symmetry_cell_setting orthorhombic
_symmetry_Int_Tables_number 61
_symmetry_space_group_name_Hall '-P 2ac 2ab'
_symmetry_space_group_name_H-M 'P b c a'
_atom_sites_solution_hydrogens geom
_atom_sites_solution_primary direct
_atom_sites_solution_secondary difmap
_audit_creation_date
;
'Sat Oct 20 15:29:23 2007'
;
_audit_creation_method SHELXL-97
_audit_update_record 21.10.2007
_cell_angle_alpha 90.00
_cell_angle_beta 90.00
_cell_angle_gamma 90.00
_cell_formula_units_Z 8
_cell_length_a 12.5217(3)
_cell_length_b 8.1036(2)
_cell_length_c 16.9859(4)
_cell_measurement_reflns_used 6810
_cell_measurement_temperature 100(2)
_cell_measurement_theta_max 32.5883
_cell_measurement_theta_min 3.8189
_cell_volume 1723.57(7)
_computing_cell_refinement
;
CrysAlis RED, Oxford Diffraction Ltd.,
Version 1.171.27p5 beta (release 01-04-2005 CrysAlis171 .NET)
(compiled Apr  1 2005,17:53:34)
;
_computing_data_collection
;
CrysAlis CCD, Oxford Diffraction Ltd.,
Version 1.171.27p5 beta (release 01-04-2005 CrysAlis171 .NET)
(compiled Apr  1 2005,17:53:34)
;
_computing_data_reduction
;
CrysAlis RED, Oxford Diffraction Ltd.,
Version 1.171.27p5 beta (release 01-04-2005 CrysAlis171 .NET)
(compiled Apr  1 2005,17:53:34)
;
_computing_molecular_graphics
;
'ORTEP (M. N. Burnett, C. K. Johnson, ORTEP-III: Oak Ridge Thermal Ellipsoid
;
_computing_publication_material 'PLATON (A. L. Spek, Acta Crystallogr, Sect. A, 1990, 46, C34, 1995 version).'
_computing_structure_refinement 'SHELXL-97 (Sheldrick, 1997)'
_computing_structure_solution SIR-92
_diffrn_ambient_temperature 200
_diffrn_detector_area_resol_mean 15.9809
_diffrn_measured_fraction_theta_full 0.998
_diffrn_measured_fraction_theta_max 0.998
_diffrn_measurement_device 'CCD camera on \k-goniostat'
_diffrn_measurement_device_type KappaCCD
_diffrn_measurement_method omega-scan
_diffrn_orient_matrix_UB_11 -0.0304324280
_diffrn_orient_matrix_UB_12 0.0043410068
_diffrn_orient_matrix_UB_13 0.0390255397
_diffrn_orient_matrix_UB_21 -0.0446766353
_diffrn_orient_matrix_UB_22 -0.0482547155
_diffrn_orient_matrix_UB_23 -0.0050113566
_diffrn_orient_matrix_UB_31 0.0688153909
_diffrn_orient_matrix_UB_32 -0.0293487841
_diffrn_orient_matrix_UB_33 0.0140293630
_diffrn_radiation_collimation 0.5
_diffrn_radiation_monochromator graphite
_diffrn_radiation_source 'fine-focus sealed tube'
_diffrn_radiation_type 'Mo K\a'
_diffrn_radiation_wavelength 0.71073
_diffrn_reflns_av_R_equivalents 0.0343
_diffrn_reflns_av_sigmaI/netI 0.0237
_diffrn_reflns_limit_h_max 16
_diffrn_reflns_limit_h_min -16
_diffrn_reflns_limit_k_max 10
_diffrn_reflns_limit_k_min -10
_diffrn_reflns_limit_l_max 22
_diffrn_reflns_limit_l_min -22
_diffrn_reflns_number 18469
_diffrn_reflns_theta_full 27.50
_diffrn_reflns_theta_max 27.50
_diffrn_reflns_theta_min 3.84
_diffrn_source_current 40
_diffrn_source_type 'Spellman generator'
_diffrn_source_voltage 50
_exptl_absorpt_coefficient_mu 0.150
_exptl_absorpt_correction_T_max 0.99000
_exptl_absorpt_correction_T_min 0.94841
_exptl_absorpt_correction_type multi-scan
_exptl_absorpt_process_details
;SCALE3 ABSPACK - An Oxford Diffraction program (1.0.4,gui:1.0.3)
(C) 2005 Oxford Diffraction Ltd.
;
_exptl_crystal_colour colorless
_exptl_crystal_density_diffrn 1.628
_exptl_crystal_density_method 'not measured'
_exptl_crystal_description rods
_exptl_crystal_F_000 880
_exptl_crystal_size_max 0.09
_exptl_crystal_size_mid 0.08
_exptl_crystal_size_min 0.07
_refine_diff_density_max 0.249
_refine_diff_density_min -0.219
_refine_diff_density_rms 0.046
_refine_ls_extinction_method none
_refine_ls_goodness_of_fit_ref 1.017
_refine_ls_hydrogen_treatment refall
_refine_ls_matrix_type full
_refine_ls_number_parameters 163
_refine_ls_number_reflns 1986
_refine_ls_number_restraints 0
_refine_ls_restrained_S_all 1.017
_refine_ls_R_factor_all 0.0455
_refine_ls_R_factor_gt 0.0306
_refine_ls_shift/su_max 0.000
_refine_ls_shift/su_mean 0.000
_refine_ls_structure_factor_coef Fsqd
_refine_ls_weighting_scheme calc
_refine_ls_wR_factor_gt 0.0775
_refine_ls_wR_factor_ref 0.0891
_reflns_number_gt 1419
_reflns_number_total 1986
_reflns_threshold_expression >2sigma(I)
_cod_data_source_file b804504f.txt
_cod_data_source_block cx347a
_cod_database_code 7202108

loop_
_symmetry_equiv_pos_as_xyz
'x, y, z'
'-x+1/2, -y, z+1/2'
'x+1/2, -y+1/2, -z'
'-x, y+1/2, -z+1/2'
'-x, -y, -z'
'x-1/2, y, -z-1/2'
'-x-1/2, y-1/2, z'
'x, -y-1/2, z-1/2'

loop_
_atom_site_label
_atom_site_type_symbol
_atom_site_fract_x
_atom_site_fract_y
_atom_site_fract_z
_atom_site_U_iso_or_equiv
_atom_site_adp_type
_atom_site_occupancy
_atom_site_symmetry_multiplicity
_atom_site_calc_flag
_atom_site_refinement_flags
_atom_site_disorder_assembly
_atom_site_disorder_group
O3 O 0.43706(8) 0.32572(10) 0.18016(5) 0.0217(2) Uani 1 1 d . . .
O1 O 0.44470(8) 0.01727(11) 0.17796(5) 0.0237(2) Uani 1 1 d . . .
O4 O 0.40129(8) 0.43270(12) 0.06709(5) 0.0261(3) Uani 1 1 d . . .
O2 O 0.34146(8) -0.09147(12) 0.09036(6) 0.0270(3) Uani 1 1 d . . .
N1 N 0.35331(9) 0.16566(14) 0.32805(7) 0.0187(3) Uani 1 1 d . . .
N5 N 0.17477(10) 0.19927(15) 0.30256(6) 0.0213(3) Uani 1 1 d . . .
N7 N 0.37103(9) 0.17036(13) 0.07634(6) 0.0194(3) Uani 1 1 d . . .
N3 N 0.24378(10) 0.27541(15) 0.42247(6) 0.0220(3) Uani 1 1 d . . .
N2 N 0.44025(9) 0.20205(17) 0.37765(7) 0.0216(3) Uani 1 1 d . . .
N6 N 0.19339(10) 0.13976(17) 0.22598(7) 0.0223(3) Uani 1 1 d . . .
N9 N 0.40669(8) 0.31267(13) 0.11147(6) 0.0176(3) Uani 1 1 d . . .
N8 N 0.38758(9) 0.02991(13) 0.11904(6) 0.0184(3) Uani 1 1 d . . .
N4 N 0.13887(10) 0.31370(17) 0.44656(7) 0.0248(3) Uani 1 1 d . . .
C1 C 0.25736(10) 0.21434(16) 0.35098(7) 0.0166(3) Uani 1 1 d . . .
H3 H 0.2972(13) 0.2777(19) 0.4535(9) 0.028(4) Uiso 1 1 d . . .
H6A H 0.1744(14) 0.218(2) 0.1932(10) 0.038(5) Uiso 1 1 d . . .
H1 H 0.3651(14) 0.1427(18) 0.2797(10) 0.031(4) Uiso 1 1 d . . .
H4A H 0.1257(13) 0.244(2) 0.4874(10) 0.031(4) Uiso 1 1 d . . .
H2A H 0.4806(15) 0.277(2) 0.3518(10) 0.038(5) Uiso 1 1 d . . .
H2B H 0.4787(14) 0.114(2) 0.3843(9) 0.031(4) Uiso 1 1 d . . .
H5 H 0.1164(14) 0.2251(19) 0.3163(9) 0.027(4) Uiso 1 1 d . . .
H4B H 0.1432(13) 0.415(2) 0.4655(10) 0.034(5) Uiso 1 1 d . . .
H6B H 0.1499(13) 0.052(2) 0.2193(9) 0.028(4) Uiso 1 1 d . . .

loop_
_atom_site_aniso_label
_atom_site_aniso_U_11
_atom_site_aniso_U_22
_atom_site_aniso_U_33
_atom_site_aniso_U_23
_atom_site_aniso_U_13
_atom_site_aniso_U_12
O3 0.0268(6) 0.0229(5) 0.0156(5) -0.0018(4) -0.0038(4) -0.0008(4)
O1 0.0294(6) 0.0226(5) 0.0191(5) 0.0003(4) -0.0073(4) 0.0060(4)
O4 0.0284(6) 0.0228(5) 0.0269(5) 0.0094(4) -0.0052(4) -0.0008(4)
O2 0.0279(6) 0.0214(5) 0.0318(6) -0.0071(4) -0.0021(4) -0.0042(4)
N1 0.0153(6) 0.0275(6) 0.0132(6) -0.0036(5) -0.0008(4) 0.0003(5)
N5 0.0144(6) 0.0333(7) 0.0162(6) -0.0060(5) -0.0005(5) 0.0041(5)
N7 0.0227(6) 0.0195(6) 0.0159(6) 0.0003(4) -0.0038(5) -0.0012(5)
N3 0.0152(6) 0.0352(7) 0.0158(6) -0.0054(5) -0.0018(5) 0.0057(5)
N2 0.0149(6) 0.0277(7) 0.0222(6) -0.0003(5) -0.0029(5) -0.0013(5)
N6 0.0213(6) 0.0302(7) 0.0155(6) -0.0048(5) -0.0024(5) 0.0010(6)
N9 0.0142(5) 0.0207(6) 0.0180(6) 0.0011(5) 0.0004(4) 0.0010(4)
N8 0.0180(6) 0.0194(6) 0.0180(6) -0.0027(5) 0.0023(5) 0.0019(4)
N4 0.0205(6) 0.0358(8) 0.0182(6) -0.0024(6) 0.0035(5) 0.0083(5)
C1 0.0169(7) 0.0166(6) 0.0162(6) 0.0019(5) 0.0003(5) -0.0004(5)

loop_
_atom_type_symbol
_atom_type_description
_atom_type_scat_dispersion_real
_atom_type_scat_dispersion_imag
_atom_type_scat_source
C C 0.0033 0.0016 'International Tables Vol C Tables 4.2.6.8 and 6.1.1.4'
H H 0.0000 0.0000 'International Tables Vol C Tables 4.2.6.8 and 6.1.1.4'
N N 0.0061 0.0033 'International Tables Vol C Tables 4.2.6.8 and 6.1.1.4'
O O 0.0106 0.0060 'International Tables Vol C Tables 4.2.6.8 and 6.1.1.4'

loop_
_exptl_crystal_face_index_h
_exptl_crystal_face_index_k
_exptl_crystal_face_index_l
_exptl_crystal_face_perp_dist
? ? ? ?

loop_
_geom_angle_atom_site_label_1
_geom_angle_atom_site_label_2
_geom_angle_atom_site_label_3
_geom_angle
_geom_angle_site_symmetry_1
_geom_angle_site_symmetry_3
_geom_angle_publ_flag
C1 N1 N2 117.62(11) . . ?
C1 N1 H1 120.3(12) . . ?
N2 N1 H1 119.1(12) . . ?
C1 N5 N6 118.39(12) . . ?
C1 N5 H5 120.6(11) . . ?
N6 N5 H5 121.0(11) . . ?
N8 N7 N9 114.83(10) . . ?
C1 N3 N4 117.93(12) . . ?
C1 N3 H3 118.4(10) . . ?
N4 N3 H3 123.2(10) . . ?
N1 N2 H2A 106.4(11) . . ?
N1 N2 H2B 109.5(11) . . ?
H2A N2 H2B 107.9(16) . . ?
N5 N6 H6A 107.1(11) . . ?
N5 N6 H6B 106.6(10) . . ?
H6A N6 H6B 108.9(15) . . ?
O3 N9 O4 121.91(11) . . ?
O3 N9 N7 125.74(10) . . ?
O4 N9 N7 112.28(10) . . ?
O1 N8 O2 121.49(10) . . ?
O1 N8 N7 126.00(10) . . ?
O2 N8 N7 112.44(10) . . ?
N3 N4 H4A 104.6(10) . . ?
N3 N4 H4B 104.7(10) . . ?
H4A N4 H4B 108.2(15) . . ?
N3 C1 N1 119.91(12) . . ?
N3 C1 N5 120.23(13) . . ?
N1 C1 N5 119.86(12) . . ?

loop_
_geom_bond_atom_site_label_1
_geom_bond_atom_site_label_2
_geom_bond_distance
_geom_bond_site_symmetry_2
_geom_bond_publ_flag
O3 N9 1.2318(13) . ?
O1 N8 1.2345(14) . ?
O4 N9 1.2324(13) . ?
O2 N8 1.2403(14) . ?
N1 C1 1.3231(17) . ?
N1 N2 1.4077(16) . ?
N1 H1 0.856(17) . ?
N5 C1 1.3270(17) . ?
N5 N6 1.4067(16) . ?
N5 H5 0.795(17) . ?
N7 N8 1.3655(14) . ?
N7 N9 1.3731(14) . ?
N3 C1 1.3223(16) . ?
N3 N4 1.4104(16) . ?
N3 H3 0.851(16) . ?
N2 H2A 0.904(19) . ?
N2 H2B 0.870(18) . ?
N6 H6A 0.877(18) . ?
N6 H6B 0.901(17) . ?
N4 H4A 0.912(17) . ?
N4 H4B 0.880(17) . ?

loop_
_geom_contact_atom_site_label_1
_geom_contact_atom_site_label_2
_geom_contact_distance
_geom_contact_site_symmetry_1
_geom_contact_site_symmetry_2
_geom_contact_publ_flag
? ? ? ? ? ?

loop_
_geom_hbond_atom_site_label_D
_geom_hbond_atom_site_label_H
_geom_hbond_atom_site_label_A
_geom_hbond_distance_DH
_geom_hbond_distance_HA
_geom_hbond_distance_DA
_geom_hbond_angle_DHA
_geom_hbond_site_symmetry_A
N3 H3 N7 0.851(16) 2.321(15) 3.0923(16) 150.8(14) 8_566
N6 H6A O2 0.877(18) 2.340(19) 3.2001(17) 167.0(15) 7_665
N1 H1 O1 0.856(17) 2.238(17) 3.0422(15) 156.5(15) .
N1 H1 O3 0.856(17) 2.422(16) 3.0154(15) 127.0(12) .
N4 H4A O2 0.912(17) 2.178(18) 3.0447(16) 158.3(14) 2
N2 H2A O1 0.904(19) 2.218(19) 3.0810(16) 159.4(15) 4_655
N2 H2A O2 0.904(19) 2.658(18) 3.2506(16) 123.9(13) 4_655
N2 H2A N8 0.904(19) 2.678(18) 3.4220(17) 140.3(13) 4_655
N2 H2B O4 0.870(18) 2.257(18) 3.0956(16) 162.0(14) 4_645
N5 H5 O3 0.795(17) 2.390(17) 3.1616(15) 163.9(15) 6_556
N4 H4B O4 0.880(17) 2.195(17) 2.9441(15) 142.7(14) 2_565
N6 H6B O3 0.901(17) 2.236(17) 3.1226(16) 167.9(13) 7_655

loop_
_geom_torsion_atom_site_label_1
_geom_torsion_atom_site_label_2
_geom_torsion_atom_site_label_3
_geom_torsion_atom_site_label_4
_geom_torsion
_geom_torsion_site_symmetry_1
_geom_torsion_site_symmetry_2
_geom_torsion_site_symmetry_3
_geom_torsion_site_symmetry_4
_geom_torsion_publ_flag
N8 N7 N9 O3 -10.74(18) . . . . ?
N8 N7 N9 O4 172.12(10) . . . . ?
N9 N7 N8 O1 -12.11(18) . . . . ?
N9 N7 N8 O2 170.73(10) . . . . ?
N4 N3 C1 N1 -175.15(12) . . . . ?
N4 N3 C1 N5 3.78(19) . . . . ?
N2 N1 C1 N3 -8.46(19) . . . . ?
N2 N1 C1 N5 172.61(12) . . . . ?
N6 N5 C1 N3 177.56(13) . . . . ?
N6 N5 C1 N1 -3.51(19) . . . . ?
